data_2012010
loop_
_publ_author_name
'Xie, Xiang-Jin'
'Jin, Xiang-Lin'
'Tang, Ka-Luo'

_publ_section_title
;
 A molybdenum complex with 4,7-diphenyl-1,10-phenanthroline
;
_journal_issue 6
_journal_name_full 'Acta Crystallographica Section C'
_journal_page_first 696
_journal_page_last 697
_journal_paper_doi 10.1107/S0108270101004164
_journal_volume 57
_journal_year 2001
_chemical_formula_iupac '[Mo (C24 H16 N2) (C O)4]'
_chemical_formula_moiety 'C28 H16 Mo1 N2 O4'
_chemical_formula_structural '[Mo (C24 H16 N2) (C O)4]'
_chemical_formula_sum 'C28 H16 Mo N2 O4'
_chemical_formula_weight 540.37
_chemical_name_systematic
;
4,7-diphenyl-1,10-phenanthrolinetetracarbonylmolybdenum
;
_space_group_IT_number 14
_symmetry_cell_setting monoclinic
_symmetry_space_group_name_Hall '-P 2ybc'
_symmetry_space_group_name_H-M 'P 1 21/c 1'
_audit_creation_method SHELXL-97
_cell_angle_alpha 90.00
_cell_angle_beta 94.4628(4)
_cell_angle_gamma 90.00
_cell_formula_units_Z 4
_cell_length_a 9.83540(10)
_cell_length_b 7.56480(10)
_cell_length_c 31.1172(4)
_cell_measurement_reflns_used 39842
_cell_measurement_temperature 123(2)
_cell_measurement_theta_max 27.48
_cell_measurement_theta_min 2.37
_cell_volume 2308.19(5)
_computing_cell_refinement 'MSC/AFC Diffractometer Control Software'
_computing_data_collection
;
MSC/AFC Diffractometer Control Software
(Molecular Structure Corporation, 1994)
;
_computing_data_reduction 'SHELXS97 (Sheldrick, 1997)'
_computing_molecular_graphics 'XP (Siemens, 1990)'
_computing_publication_material SHELXL97
_computing_structure_refinement 'SHELXL97 (Sheldrick, 1997)'
_computing_structure_solution SHELXS97
_diffrn_ambient_temperature 123(2)
_diffrn_detector_area_resol_mean '100 x 100 micron'
_diffrn_measured_fraction_theta_full .924
_diffrn_measured_fraction_theta_max .924
_diffrn_measurement_device_type 'Rigaku R-AXIS RAPID IP'
_diffrn_measurement_method Oscillation
_diffrn_radiation_monochromator graphite
_diffrn_radiation_source 'fine-focus sealed tube'
_diffrn_radiation_type MoK\a
_diffrn_radiation_wavelength .71073
_diffrn_reflns_av_R_equivalents .0376
_diffrn_reflns_av_sigmaI/netI .0495
_diffrn_reflns_limit_h_max 12
_diffrn_reflns_limit_h_min -12
_diffrn_reflns_limit_k_max 9
_diffrn_reflns_limit_k_min -9
_diffrn_reflns_limit_l_max 40
_diffrn_reflns_limit_l_min -40
_diffrn_reflns_number 39842
_diffrn_reflns_theta_full 27.48
_diffrn_reflns_theta_max 27.48
_diffrn_reflns_theta_min 2.37
_exptl_absorpt_coefficient_mu .607
_exptl_absorpt_correction_T_max .8066
_exptl_absorpt_correction_T_min .6618
_exptl_absorpt_correction_type empirical
_exptl_absorpt_process_details '(ABSCOR; Higashi, 1995)'
_exptl_crystal_colour Red
_exptl_crystal_density_diffrn 1.555
_exptl_crystal_density_meas ?
_exptl_crystal_density_method 'not measured'
_exptl_crystal_description Block
_exptl_crystal_F_000 1088
_exptl_crystal_size_max .60
_exptl_crystal_size_mid .40
_exptl_crystal_size_min .20
_refine_diff_density_max .460
_refine_diff_density_min -.614
_refine_ls_extinction_method none
_refine_ls_goodness_of_fit_ref .931
_refine_ls_hydrogen_treatment constr
_refine_ls_matrix_type full
_refine_ls_number_parameters 316
_refine_ls_number_reflns 5265
_refine_ls_number_restraints 0
_refine_ls_restrained_S_all .931
_refine_ls_R_factor_all .0381
_refine_ls_R_factor_gt .0233
_refine_ls_shift/su_max .012
_refine_ls_shift/su_mean .001
_refine_ls_structure_factor_coef Fsqd
_refine_ls_weighting_details 'calc w = 1/[\s^2^(Fo^2^)+(0.0329P)^2^+1.7259P] where P = (Fo^2^+2Fc^2^)/3'
_refine_ls_weighting_scheme calc
_refine_ls_wR_factor_ref .0536
_reflns_number_gt 4055
_reflns_number_total 5265
_reflns_threshold_expression I>2\s(I)
_cod_data_source_file br1317.cif
_cod_data_source_block I
_cod_depositor_comments
;
The following automatic conversions were performed:
'_symmetry_cell_setting' value 'Monoclinic' changed to 'monoclinic'
according to '/home/saulius/struct/CIF-dictionaries/cif_core.dic'
dictionary named 'cif_core.dic' version 2.4.1 from 2010-06-29.

Automatic conversion script
Id: cif_fix_enum 1527 2010-12-29 10:47:43Z saulius 

The following automatic conversions were performed:

'_symmetry_cell_setting' value 'Monoclinic' changed to 'monoclinic'
according to /home/saulius/struct/CIF-dictionaries/cif_core.dic
dictionary named 'cif_core.dic' version 2.4.1 from 2010-06-29.

Automatic conversion script
Id: cif_fix_values 1715 2011-07-08 13:25:40Z adriana 

The following automatic conversions were performed:

'_exptl_crystal_density_meas' value 'not measured' was changed to '?'
- the value is perceived as not measured.

Automatic conversion script
Id: cif_fix_values 3008 2015-01-20 13:52:24Z robertas 
;
_cod_original_sg_symbol_H-M 'P 21/c'
_cod_original_formula_sum 'C28 H16 Mo1 N2 O4'
_cod_database_code 2012010
_cod_database_fobs_code 2012010

loop_
_symmetry_equiv_pos_as_xyz
'x, y, z'
'-x, y+1/2, -z+1/2'
'-x, -y, -z'
'x, -y-1/2, z-1/2'

loop_
_atom_site_label
_atom_site_fract_x
_atom_site_fract_y
_atom_site_fract_z
_atom_site_U_iso_or_equiv
_atom_site_adp_type
_atom_site_calc_flag
_atom_site_refinement_flags
_atom_site_occupancy
_atom_site_disorder_assembly
_atom_site_disorder_group
_atom_site_type_symbol
Mo1 .015428(13) .15173(2) 1.127326(5) .01763(5) Uani d . 1 . . Mo
N1 .18411(13) .00218(19) 1.09929(4) .0184(3) Uani d . 1 . . N
N2 .19588(13) .1581(2) 1.17623(4) .0180(3) Uani d . 1 . . N
O1 -.12608(13) -.1646(2) 1.17390(5) .0396(4) Uani d . 1 . . O
O2 -.21366(14) .0831(2) 1.05392(5) .0387(4) Uani d . 1 . . O
O3 -.18290(14) .4062(2) 1.17063(5) .0406(4) Uani d . 1 . . O
O4 .08051(13) .49805(18) 1.07475(4) .0320(3) Uani d . 1 . . O
C1 -.06811(16) -.0557(3) 1.15779(6) .0244(4) Uani d . 1 . . C
C2 -.12821(18) .1111(2) 1.08088(6) .0243(4) Uani d . 1 . . C
C3 -.10983(18) .3087(3) 1.15531(6) .0252(4) Uani d . 1 . . C
C4 .06613(16) .3717(3) 1.09405(6) .0225(4) Uani d . 1 . . C
C11 .17548(17) -.0833(2) 1.06195(6) .0222(4) Uani d . 1 . . C
H11 .0910 -.0887 1.0463 .027 Uiso calc R 1 . . H
C12 .28584(16) -.1651(2) 1.04492(5) .0218(4) Uani d . 1 . . C
H12 .2732 -.2250 1.0188 .026 Uiso calc R 1 . . H
C13 .41472(16) -.1585(2) 1.06643(5) .0185(3) Uani d . 1 . . C
C14 .42792(16) -.0625(2) 1.10587(5) .0173(4) Uani d . 1 . . C
C15 .55449(16) -.0384(2) 1.13117(5) .0191(4) Uani d . 1 . . C
H15 .6351 -.0734 1.1199 .023 Uiso calc R 1 . . H
C16 .55969(16) .0340(2) 1.17094(5) .0190(4) Uani d . 1 . . C
H16 .6435 .0430 1.1868 .023 Uiso calc R 1 . . H
C17 .43986(17) .0975(2) 1.18948(6) .0167(4) Uani d . 1 . . C
C18 .43617(16) .1568(2) 1.23265(5) .0179(3) Uani d . 1 . . C
C19 .31203(16) .2113(2) 1.24559(6) .0199(4) Uani d . 1 . . C
H19 .3052 .2461 1.2740 .024 Uiso calc R 1 . . H
C20 .19647(16) .2148(2) 1.21655(6) .0203(4) Uani d . 1 . . C
H20 .1158 .2593 1.2260 .024 Uiso calc R 1 . . H
C21 .31595(16) .0932(2) 1.16316(6) .0167(4) Uani d . 1 . . C
C22 .30986(16) .0114(2) 1.12136(5) .0168(4) Uani d . 1 . . C
C23 .53015(16) -.2507(2) 1.04845(6) .0206(4) Uani d . 1 . . C
C24 .61972(17) -.3574(3) 1.07430(6) .0245(4) Uani d . 1 . . C
H24 .6055 -.3731 1.1033 .029 Uiso calc R 1 . . H
C25 .72879(19) -.4394(3) 1.05726(6) .0291(5) Uani d . 1 . . C
H25 .7870 -.5108 1.0747 .035 Uiso calc R 1 . . H
C26 .75152(19) -.4156(3) 1.01437(7) .0315(5) Uani d . 1 . . C
H26 .8272 -.4667 1.0032 .038 Uiso calc R 1 . . H
C27 .66103(19) -.3153(3) .98811(6) .0291(4) Uani d . 1 . . C
H27 .6747 -.3024 .9590 .035 Uiso calc R 1 . . H
C28 .55114(17) -.2345(2) 1.00474(6) .0238(4) Uani d . 1 . . C
H28 .4905 -.1687 .9867 .029 Uiso calc R 1 . . H
C29 .55871(16) .1560(2) 1.26411(5) .0186(3) Uani d . 1 . . C
C30 .68178(17) .2293(2) 1.25402(6) .0209(4) Uani d . 1 . . C
H30 .6884 .2815 1.2272 .025 Uiso calc R 1 . . H
C31 .79521(17) .2253(3) 1.28361(6) .0243(4) Uani d . 1 . . C
H31 .8772 .2743 1.2765 .029 Uiso calc R 1 . . H
C32 .78649(17) .1488(3) 1.32361(6) .0260(4) Uani d . 1 . . C
H32 .8628 .1443 1.3432 .031 Uiso calc R 1 . . H
C33 .66363(18) .0788(2) 1.33445(6) .0242(4) Uani d . 1 . . C
H33 .6572 .0287 1.3615 .029 Uiso calc R 1 . . H
C34 .54974(18) .0831(2) 1.30492(6) .0208(4) Uani d . 1 . . C
H34 .4672 .0370 1.3125 .025 Uiso calc R 1 . . H

loop_
_atom_site_aniso_label
_atom_site_aniso_U_11
_atom_site_aniso_U_22
_atom_site_aniso_U_33
_atom_site_aniso_U_12
_atom_site_aniso_U_13
_atom_site_aniso_U_23
Mo1 .01445(7) .02069(8) .01791(8) .00202(7) .00224(5) .00242(8)
N1 .0166(7) .0204(8) .0182(7) .0014(6) .0017(6) .0024(7)
N2 .0181(6) .0178(7) .0183(7) .0025(7) .0026(6) .0007(7)
O1 .0240(7) .0405(9) .0552(10) .0008(7) .0093(7) .0230(9)
O2 .0366(8) .0465(9) .0307(8) -.0072(7) -.0126(7) .0056(7)
O3 .0450(9) .0352(8) .0452(9) .0137(7) .0270(8) .0069(7)
O4 .0337(7) .0299(8) .0334(8) -.0012(6) .0098(7) .0077(7)
C1 .0138(8) .0309(11) .0280(10) .0073(8) -.0010(8) .0047(9)
C2 .0218(8) .0241(10) .0276(10) .0006(8) .0065(8) .0044(8)
C3 .0238(9) .0280(11) .0242(10) -.0008(8) .0043(8) .0073(8)
C4 .0192(8) .0282(11) .0205(9) .0030(8) .0039(7) -.0024(9)
C11 .0217(9) .0231(9) .0211(9) .0007(8) -.0019(7) .0002(8)
C12 .0267(8) .0218(9) .0168(8) .0007(8) .0016(7) -.0027(8)
C13 .0197(7) .0177(8) .0184(8) .0005(8) .0035(7) .0024(8)
C14 .0185(8) .0183(8) .0155(8) .0001(7) .0043(7) .0027(7)
C15 .0140(7) .0221(9) .0216(9) .0019(7) .0040(7) .0013(8)
C16 .0157(8) .0215(9) .0197(9) .0007(7) .0020(7) .0006(8)
C17 .0178(8) .0147(8) .0179(9) -.0007(7) .0029(7) .0018(7)
C18 .0209(8) .0150(8) .0180(8) -.0010(8) .0025(7) .0003(8)
C19 .0226(8) .0206(9) .0170(9) -.0011(7) .0045(7) -.0023(8)
C20 .0179(8) .0212(9) .0224(9) .0030(7) .0062(7) -.0007(8)
C21 .0152(8) .0165(8) .0188(9) -.0003(7) .0037(7) .0024(7)
C22 .0164(7) .0161(8) .0180(9) -.0009(7) .0018(7) .0028(7)
C23 .0239(8) .0175(9) .0205(9) -.0003(8) .0029(7) -.0018(8)
C24 .0291(9) .0234(9) .0212(9) .0035(9) .0030(7) .0000(9)
C25 .0289(10) .0271(10) .0311(11) .0089(9) .0011(9) -.0003(9)
C26 .0293(10) .0289(10) .0375(12) .0073(9) .0098(9) -.0085(10)
C27 .0364(10) .0298(11) .0223(10) .0003(9) .0098(8) -.0048(9)
C28 .0281(9) .0214(9) .0221(9) .0021(8) .0033(8) -.0010(8)
C29 .0218(8) .0155(8) .0183(8) .0009(8) .0015(7) -.0040(8)
C30 .0232(8) .0197(9) .0200(9) .0012(8) .0025(7) -.0010(8)
C31 .0204(8) .0245(9) .0283(10) -.0026(8) .0028(8) -.0047(9)
C32 .0258(9) .0246(9) .0264(10) .0033(9) -.0053(8) -.0044(10)
C33 .0334(10) .0224(9) .0168(9) .0042(8) .0012(8) -.0012(8)
C34 .0230(9) .0196(9) .0202(9) -.0001(8) .0037(8) -.0029(8)

loop_
_atom_type_symbol
_atom_type_description
_atom_type_scat_dispersion_real
_atom_type_scat_dispersion_imag
_atom_type_scat_source
C C .0033 .0016 'International Tables Vol C Tables 4.2.6.8 and 6.1.1.4'
H H .0000 .0000 'International Tables Vol C Tables 4.2.6.8 and 6.1.1.4'
N N .0061 .0033 'International Tables Vol C Tables 4.2.6.8 and 6.1.1.4'
O O .0106 .0060 'International Tables Vol C Tables 4.2.6.8 and 6.1.1.4'
Mo Mo -1.6832 .6857 'International Tables Vol C Tables 4.2.6.8 and 6.1.1.4'

loop_
_geom_angle_atom_site_label_1
_geom_angle_atom_site_label_2
_geom_angle_atom_site_label_3
_geom_angle
_geom_angle_publ_flag
C3 Mo1 C2 88.90(8) y
C3 Mo1 C1 88.28(8) y
C2 Mo1 C1 85.93(7) y
C3 Mo1 C4 85.30(7) y
C2 Mo1 C4 86.82(7) y
C1 Mo1 C4 170.40(6) y
C3 Mo1 N1 170.97(7) y
C2 Mo1 N1 98.42(6) y
C1 Mo1 N1 97.46(7) y
C4 Mo1 N1 89.81(6) y
C3 Mo1 N2 100.17(7) y
C2 Mo1 N2 170.52(7) y
C1 Mo1 N2 91.56(6) y
C4 Mo1 N2 96.59(6) y
N1 Mo1 N2 72.82(5) y
C11 N1 C22 117.26(15) ?
C11 N1 Mo1 126.04(11) ?
C22 N1 Mo1 116.51(11) ?
C20 N2 C21 117.19(14) ?
C20 N2 Mo1 126.38(11) ?
C21 N2 Mo1 116.42(11) ?
O1 C1 Mo1 173.75(14) ?
O2 C2 Mo1 178.30(16) ?
O3 C3 Mo1 177.38(16) ?
O4 C4 Mo1 173.00(15) ?
N1 C11 C12 123.53(16) ?
C13 C12 C11 120.75(16) ?
C12 C13 C14 116.94(15) ?
C12 C13 C23 119.99(15) ?
C14 C13 C23 123.06(14) ?
C22 C14 C13 118.41(14) ?
C22 C14 C15 117.79(15) ?
C13 C14 C15 123.80(15) ?
C16 C15 C14 121.65(16) ?
C15 C16 C17 122.03(15) ?
C21 C17 C18 118.09(15) ?
C21 C17 C16 117.21(15) ?
C18 C17 C16 124.65(15) ?
C19 C18 C17 117.35(15) ?
C19 C18 C29 119.87(15) ?
C17 C18 C29 122.74(14) ?
C18 C19 C20 120.78(16) ?
N2 C20 C19 123.34(15) ?
N2 C21 C17 122.93(16) ?
N2 C21 C22 116.55(15) ?
C17 C21 C22 120.46(15) ?
N1 C22 C14 123.04(15) ?
N1 C22 C21 116.63(15) ?
C14 C22 C21 120.24(15) ?
C28 C23 C24 118.39(16) ?
C28 C23 C13 120.21(16) ?
C24 C23 C13 121.40(16) ?
C25 C24 C23 120.73(17) ?
C26 C25 C24 120.07(18) ?
C25 C26 C27 119.74(18) ?
C28 C27 C26 120.52(18) ?
C27 C28 C23 120.45(17) ?
C30 C29 C34 118.81(16) ?
C30 C29 C18 121.57(15) ?
C34 C29 C18 119.61(15) ?
C31 C30 C29 120.66(17) ?
C32 C31 C30 120.19(17) ?
C31 C32 C33 119.76(16) ?
C32 C33 C34 120.16(17) ?
C33 C34 C29 120.38(17) ?

loop_
_geom_bond_atom_site_label_1
_geom_bond_atom_site_label_2
_geom_bond_site_symmetry_2
_geom_bond_distance
_geom_bond_publ_flag
Mo1 C3 . 1.963(2) y
Mo1 C2 . 1.965(2) y
Mo1 C1 . 2.039(2) y
Mo1 C4 . 2.042(2) y
Mo1 N1 . 2.2402(14) y
Mo1 N2 . 2.2468(15) y
N1 C11 . 1.327(2) ?
N1 C22 . 1.369(2) ?
N2 C20 . 1.326(2) ?
N2 C21 . 1.369(2) ?
O1 C1 . 1.140(2) ?
O2 C2 . 1.160(2) ?
O3 C3 . 1.158(2) ?
O4 C4 . 1.143(2) ?
C11 C12 . 1.390(2) ?
C12 C13 . 1.388(2) ?
C13 C14 . 1.423(2) ?
C13 C23 . 1.479(2) ?
C14 C22 . 1.407(2) ?
C14 C15 . 1.432(2) ?
C15 C16 . 1.351(2) ?
C16 C17 . 1.434(2) ?
C17 C21 . 1.415(2) ?
C17 C18 . 1.419(2) ?
C18 C19 . 1.378(2) ?
C18 C29 . 1.492(2) ?
C19 C20 . 1.396(2) ?
C21 C22 . 1.437(2) ?
C23 C28 . 1.397(3) ?
C23 C24 . 1.402(2) ?
C24 C25 . 1.380(2) ?
C25 C26 . 1.382(3) ?
C26 C27 . 1.387(3) ?
C27 C28 . 1.377(2) ?
C29 C30 . 1.389(2) ?
C29 C34 . 1.394(2) ?
C30 C31 . 1.391(2) ?
C31 C32 . 1.381(3) ?
C32 C33 . 1.385(3) ?
C33 C34 . 1.393(2) ?
